data_9007377
loop_
_publ_author_name
'Kirfel, A.'
'Lippmann, T.'
'Blaha, P.'
'Schwarz, K.'
'Cox, D. F.'
'Rosso, K. M.'
'Gibbs, G. V.'

_publ_section_title
;
 Electron density distribution and bond critical point properties
 for forsterite, Mg2 SiO4, determined with synchrotron single
 crystal X-ray diffraction data
 Note: Olivine
 Sample: (HO;0.7) refinement
;
_journal_name_full 'Physics and Chemistry of Minerals'
_journal_page_first 301
_journal_page_last 313
_journal_paper_doi 10.1007/s00269-005-0468-5
_journal_volume 32
_journal_year 2005
_chemical_formula_structural Mg2(SiO4)
_chemical_formula_sum 'Mg2 O4 Si'
_chemical_name_mineral Forsterite
_space_group_IT_number 62
_symmetry_space_group_name_Hall '-P 2c 2ab'
_symmetry_space_group_name_H-M 'P b n m'
_cell_angle_alpha 90
_cell_angle_beta 90
_cell_angle_gamma 90
_cell_length_a 4.752
_cell_length_b 10.192
_cell_length_c 5.978
_cell_formula_units_Z 4
_cell_volume 289.529
_database_code_amcsd 0008970
_exptl_crystal_density_diffrn 3.228
_cod_original_formula_sum 'Mg2 Si O4'
_cod_database_code 9007377

loop_
_space_group_symop_operation_xyz
x,y,z
x,y,1/2-z
-x,-y,1/2+z
1/2+x,1/2-y,1/2+z
1/2-x,1/2+y,1/2-z
1/2-x,1/2+y,z
1/2+x,1/2-y,-z
-x,-y,-z

loop_
_atom_site_aniso_label
_atom_site_aniso_U_11
_atom_site_aniso_U_22
_atom_site_aniso_U_33
_atom_site_aniso_U_12
_atom_site_aniso_U_13
_atom_site_aniso_U_23
Mg1 0.00408 0.00643 0.00426 0.00018 -0.00058 0.00107
Mg2 0.00507 0.00425 0.00526 -0.00016 0.00000 0.00000
Si 0.00247 0.00369 0.00360 -0.00016 0.00000 0.00000
O1 0.00278 0.00622 0.00530 -0.00008 0.00000 0.00000
O2 0.00458 0.00369 0.00568 -0.00004 0.00000 0.00000
O3 0.00475 0.00599 0.00468 -0.00017 -0.00027 -0.01044

loop_
_atom_site_label
_atom_site_fract_x
_atom_site_fract_y
_atom_site_fract_z
Mg1 0.00000 0.00000 0.00000
Mg2 0.50846 0.77742 0.25000
Si 0.07353 0.59403 0.25000
O1 0.73408 0.59155 0.25000
O2 0.22160 0.44704 0.25000
O3 0.22253 0.66316 0.46697

loop_
_cod_related_entry_id
_cod_related_entry_database
_cod_related_entry_code
1 AMCSD 0008970
